data_2012283
loop_
_publ_author_name
'Vijayaraghavan, Rangachari'
'Kumar, Pravindra'
'Dey, Sharmistha'
'Singh, Tej P.'

_publ_section_title
;Design of peptides with \a,\b-dehydro residues: a dipeptide with a branched
 \b-carbon dehydro residue at the (<i>i</i>+1) position, methyl
 <i>N</i>-(benzyloxycarbonyl)-\a,\b-didehydrovalyl-<small>L</small>-tryptophanate
;
_journal_issue 10
_journal_name_full 'Acta Crystallographica Section C'
_journal_page_first 1220
_journal_page_last 1221
_journal_paper_doi 10.1107/S010827010100840X
_journal_volume 57
_journal_year 2001
_chemical_formula_iupac 'C25 H27 N3 O5'
_chemical_formula_moiety 'C25 H27 N3 O5'
_chemical_formula_sum 'C25 H27 N3 O5'
_chemical_formula_weight 449.50
_chemical_name_systematic
;
Methyl N-(carbobenzoxy)-\a,\b-didehydrovalyl-L-tryptophanate
;
_space_group_IT_number 5
_symmetry_cell_setting monoclinic
_symmetry_space_group_name_Hall 'A 2y'
_symmetry_space_group_name_H-M 'A 1 2 1'
_cell_angle_alpha 90.00
_cell_angle_beta 107.791(12)
_cell_angle_gamma 90.00
_cell_formula_units_Z 4
_cell_length_a 17.1524(9)
_cell_length_b 6.1439(9)
_cell_length_c 22.6183(11)
_cell_measurement_reflns_used 25
_cell_measurement_temperature 293(2)
_cell_measurement_theta_max 25
_cell_measurement_theta_min 0
_cell_volume 2269.6(4)
_computing_cell_refinement SDP
_computing_data_collection 'SDP (Enraf-Nonius, 1979)'
_computing_molecular_graphics 'PLATON (Spek, 2001)'
_computing_publication_material SHELXL97
_computing_structure_refinement 'SHELXL97 (Sheldrick, 1997)'
_computing_structure_solution 'SHELXS97 (Sheldrick, 1997)'
_diffrn_ambient_temperature 293(2)
_diffrn_measured_fraction_theta_full .993
_diffrn_measured_fraction_theta_max .993
_diffrn_measurement_device_type 'Enraf Nonius CAD-4'
_diffrn_measurement_method \w-2\q
_diffrn_radiation_monochromator graphite
_diffrn_radiation_source 'fine-focus sealed tube'
_diffrn_radiation_type CuK\a
_diffrn_radiation_wavelength 1.54180
_diffrn_reflns_av_R_equivalents .0000
_diffrn_reflns_av_sigmaI/netI .0170
_diffrn_reflns_limit_h_max 21
_diffrn_reflns_limit_h_min 0
_diffrn_reflns_limit_k_max 7
_diffrn_reflns_limit_k_min 0
_diffrn_reflns_limit_l_max 26
_diffrn_reflns_limit_l_min -28
_diffrn_reflns_number 2576
_diffrn_reflns_theta_full 75.56
_diffrn_reflns_theta_max 75.56
_diffrn_reflns_theta_min 2.71
_diffrn_standards_decay_% 0
_diffrn_standards_interval_time 60
_diffrn_standards_number 3
_exptl_absorpt_coefficient_mu .759
_exptl_absorpt_correction_T_max .928
_exptl_absorpt_correction_T_min .835
_exptl_absorpt_correction_type empirical
_exptl_absorpt_process_details '(SDP; Enraf-Nonius, 1979)'
_exptl_crystal_colour colourless
_exptl_crystal_density_diffrn 1.315
_exptl_crystal_density_method 'not measured'
_exptl_crystal_description prism
_exptl_crystal_F_000 952
_exptl_crystal_size_max .3
_exptl_crystal_size_mid .2
_exptl_crystal_size_min .1
_refine_diff_density_max .241
_refine_diff_density_min -.249
_refine_ls_extinction_coef .0018(4)
_refine_ls_extinction_method SHELXL97
_refine_ls_goodness_of_fit_ref 1.040
_refine_ls_hydrogen_treatment constr
_refine_ls_matrix_type full
_refine_ls_number_parameters 302
_refine_ls_number_reflns 2576
_refine_ls_number_restraints 1
_refine_ls_restrained_S_all 1.040
_refine_ls_R_factor_all .0484
_refine_ls_R_factor_gt .0460
_refine_ls_shift/su_max <0.001
_refine_ls_shift/su_mean .000
_refine_ls_structure_factor_coef Fsqd
_refine_ls_weighting_details 'w = 1/[\s^2^(Fo^2^)+(0.1137P)^2^+0.5403P] where P = (Fo^2^+2Fc^2^)/3'
_refine_ls_weighting_scheme calc
_refine_ls_wR_factor_ref .1455
_reflns_number_gt 2434
_reflns_number_total 2576
_reflns_threshold_expression I>2\s(I)
_cod_data_source_file vj1138.cif
_cod_data_source_block II
_cod_original_sg_symbol_H-M 'A 2'
_cod_database_code 2012283
_cod_database_fobs_code 2012283

loop_
_symmetry_equiv_pos_as_xyz
'x, y, z'
'-x, y, -z'
'x, y+1/2, z+1/2'
'-x, y+1/2, -z+1/2'

loop_
_atom_site_label
_atom_site_fract_x
_atom_site_fract_y
_atom_site_fract_z
_atom_site_U_iso_or_equiv
_atom_site_adp_type
_atom_site_calc_flag
_atom_site_refinement_flags
_atom_site_occupancy
_atom_site_disorder_assembly
_atom_site_disorder_group
_atom_site_type_symbol
C1 .25344(16) -.1196(5) .42144(11) .0412(6) Uani d . 1 . . C
C2 .32078(19) -.0895(7) .47407(13) .0520(7) Uani d . 1 . . C
H2 .3237 .0346 .4982 .062 Uiso calc R 1 . . H
C3 .38262(19) -.2397(8) .49081(15) .0614(9) Uani d . 1 . . C
H3 .4270 -.2171 .5261 .074 Uiso calc R 1 . . H
C4 .37927(19) -.4229(8) .45567(16) .0605(9) Uani d . 1 . . C
H4 .4210 -.5256 .4673 .073 Uiso calc R 1 . . H
C5 .31380(19) -.4548(7) .40293(15) .0550(8) Uani d . 1 . . C
H5 .3119 -.5780 .3786 .066 Uiso calc R 1 . . H
C6 .25112(17) -.3042(6) .38619(13) .0467(7) Uani d . 1 . . C
H6 .2069 -.3274 .3508 .056 Uiso calc R 1 . . H
C .18659(18) .0482(6) .40716(11) .0488(7) Uani d . 1 . . C
HA .1613 .0466 .4401 .059 Uiso calc R 1 . . H
HB .2109 .1907 .4072 .059 Uiso calc R 1 . . H
O .12362(11) .0172(4) .34845(8) .0448(5) Uani d . 1 . . O
CP .14020(15) .1042(5) .29894(11) .0378(5) Uani d . 1 . . C
OP .20673(11) .1712(5) .29888(9) .0502(5) Uani d . 1 . . O
N1 .07163(12) .1100(4) .24917(10) .0368(5) Uani d . 1 . . N
H1 .0282 .0436 .2509 .044 Uiso calc R 1 . . H
C1A .07046(13) .2234(4) .19467(11) .0326(5) Uani d . 1 . . C
C1B .02481(16) .1545(5) .13862(12) .0401(6) Uani d . 1 . . C
C1G1 -.0201(2) -.0575(6) .13009(15) .0550(8) Uani d . 1 . . C
H1G1 .0027 -.1478 .1658 .082 Uiso calc R 1 . . H
H1G2 -.0150 -.1295 .0938 .082 Uiso calc R 1 . . H
H1G3 -.0769 -.0312 .1252 .082 Uiso calc R 1 . . H
C1G2 .0107(2) .2848(8) .08027(13) .0588(9) Uani d . 1 . . C
H1G4 .0237 .4347 .0907 .088 Uiso calc R 1 . . H
H1G5 -.0457 .2728 .0556 .088 Uiso calc R 1 . . H
H1G6 .0450 .2303 .0571 .088 Uiso calc R 1 . . H
C1P .10973(13) .4429(4) .20610(10) .0331(5) Uani d . 1 . . C
O1P .09455(11) .5705(4) .24300(9) .0420(4) Uani d . 1 . . O
N2 .15980(13) .4943(4) .17228(10) .0377(5) Uani d . 1 . . N
H2A .1713 .3961 .1492 .045 Uiso calc R 1 . . H
C2A .19466(15) .7091(5) .17368(12) .0386(6) Uani d . 1 . . C
H2A1 .1589 .8129 .1857 .046 Uiso calc R 1 . . H
C2B .28064(15) .7260(5) .22117(13) .0436(6) Uani d . 1 . . C
H2B1 .3020 .8708 .2187 .052 Uiso calc R 1 . . H
H2B2 .2758 .7084 .2625 .052 Uiso calc R 1 . . H
C2G .34043(15) .5637(5) .21234(12) .0396(6) Uani d . 1 . . C
C2D1 .35385(17) .3602(6) .23859(14) .0476(7) Uani d . 1 . . C
H2D1 .3251 .3009 .2636 .057 Uiso calc R 1 . . H
N2E1 .41537(15) .2569(5) .22285(13) .0530(6) Uani d . 1 . . N
H2E1 .4328 .1275 .2340 .064 Uiso calc R 1 . . H
C2E2 .44480(16) .3926(6) .18640(13) .0449(6) Uani d . 1 . . C
C2D2 .39879(15) .5870(5) .17815(12) .0390(5) Uani d . 1 . . C
C2Z2 .50991(18) .3654(7) .16256(15) .0543(8) Uani d . 1 . . C
H2Z2 .5406 .2378 .1692 .065 Uiso calc R 1 . . H
C2H2 .5271(2) .5339(8) .12881(16) .0627(10) Uani d . 1 . . C
H2H2 .5702 .5196 .1122 .075 Uiso calc R 1 . . H
C2Z3 .4814(2) .7276(8) .11871(16) .0609(9) Uani d . 1 . . C
H2Z3 .4945 .8390 .0956 .073 Uiso calc R 1 . . H
C2E3 .41698(18) .7539(6) .14292(14) .0488(7) Uani d . 1 . . C
H2E3 .3863 .8814 .1357 .059 Uiso calc R 1 . . H
C2P .19505(18) .7658(6) .10838(15) .0460(7) Uani d . 1 . . C
O2P .18347(19) .6408(6) .06631(11) .0758(8) Uani d . 1 . . O
O3T .21165(17) .9766(5) .10509(13) .0645(7) Uani d . 1 . . O
C3T .2174(3) 1.0508(10) .0458(2) .0917(16) Uani d . 1 . . C
H3T1 .2645 .9864 .0383 .137 Uiso calc R 1 . . H
H3T2 .2226 1.2064 .0463 .137 Uiso calc R 1 . . H
H3T3 .1690 1.0088 .0134 .137 Uiso calc R 1 . . H

loop_
_atom_site_aniso_label
_atom_site_aniso_U_11
_atom_site_aniso_U_22
_atom_site_aniso_U_33
_atom_site_aniso_U_12
_atom_site_aniso_U_13
_atom_site_aniso_U_23
C1 .0401(12) .0487(15) .0352(11) -.0046(13) .0122(10) .0028(12)
C2 .0498(15) .0600(19) .0421(13) -.0093(16) .0081(11) -.0052(14)
C3 .0416(15) .086(3) .0485(15) -.0040(18) .0021(11) .0019(18)
C4 .0424(14) .078(2) .0601(16) .0105(17) .0146(13) .0085(19)
C5 .0533(16) .0576(19) .0559(15) -.0002(16) .0193(12) -.0053(16)
C6 .0419(13) .0532(17) .0419(12) -.0074(14) .0080(10) -.0017(13)
C .0528(15) .0554(18) .0365(11) .0038(15) .0110(10) .0044(13)
O .0418(9) .0535(12) .0392(8) .0018(9) .0124(7) .0120(9)
CP .0349(11) .0405(14) .0392(11) .0038(11) .0131(9) .0061(10)
OP .0330(9) .0658(14) .0498(10) -.0062(10) .0096(7) .0124(11)
N1 .0296(9) .0423(12) .0390(10) -.0033(9) .0113(8) .0032(9)
C1A .0261(9) .0348(13) .0379(11) .0018(9) .0114(8) .0008(10)
C1B .0348(11) .0445(15) .0405(12) -.0017(11) .0109(9) -.0017(12)
C1G1 .0498(16) .0515(18) .0573(15) -.0133(15) .0069(13) -.0080(15)
C1G2 .0563(17) .078(2) .0357(12) -.0079(18) .0050(11) .0038(15)
C1P .0273(10) .0367(13) .0346(10) .0031(10) .0084(8) .0027(10)
O1P .0410(9) .0409(10) .0486(9) -.0014(9) .0205(7) -.0040(9)
N2 .0350(10) .0375(12) .0457(10) -.0034(9) .0198(8) -.0001(9)
C2A .0341(11) .0354(13) .0509(13) -.0023(10) .0199(10) .0028(11)
C2B .0372(12) .0448(16) .0512(14) -.0054(12) .0172(10) -.0069(12)
C2G .0336(11) .0383(13) .0450(12) -.0036(11) .0091(9) -.0002(11)
C2D1 .0395(13) .0467(15) .0552(15) -.0026(13) .0126(11) .0095(14)
N2E1 .0446(12) .0420(13) .0677(15) .0045(12) .0105(11) .0077(13)
C2E2 .0354(12) .0451(16) .0499(13) -.0040(12) .0065(10) -.0057(13)
C2D2 .0324(11) .0402(13) .0421(12) -.0038(11) .0081(9) -.0032(11)
C2Z2 .0390(13) .061(2) .0604(17) .0062(15) .0118(12) -.0130(17)
C2H2 .0469(15) .085(3) .0636(17) -.0051(19) .0275(14) -.019(2)
C2Z3 .0548(17) .078(3) .0573(17) -.0141(19) .0281(14) .0033(19)
C2E3 .0439(14) .0493(17) .0546(15) -.0054(14) .0169(11) .0040(14)
C2P .0399(13) .0473(15) .0540(15) .0007(13) .0188(11) .0119(14)
O2P .097(2) .080(2) .0558(13) -.0109(18) .0316(13) .0013(15)
O3T .0718(15) .0503(14) .0840(16) .0009(13) .0425(13) .0228(13)
C3T .102(3) .088(4) .106(3) .023(3) .063(3) .053(3)

loop_
_atom_type_symbol
_atom_type_description
_atom_type_scat_dispersion_real
_atom_type_scat_dispersion_imag
_atom_type_scat_source
C C .0181 .0091 'International Tables Vol C Tables 4.2.6.8 and 6.1.1.4'
H H .0000 .0000 'International Tables Vol C Tables 4.2.6.8 and 6.1.1.4'
N N .0311 .0180 'International Tables Vol C Tables 4.2.6.8 and 6.1.1.4'
O O .0492 .0322 'International Tables Vol C Tables 4.2.6.8 and 6.1.1.4'

loop_
_geom_angle_atom_site_label_1
_geom_angle_atom_site_label_2
_geom_angle_atom_site_label_3
_geom_angle
C6 C1 C2 118.2(3)
C6 C1 C 123.7(2)
C2 C1 C 118.1(3)
C3 C2 C1 121.1(3)
C3 C2 H2 119.5
C1 C2 H2 119.5
C2 C3 C4 120.1(3)
C2 C3 H3 119.9
C4 C3 H3 119.9
C3 C4 C5 119.8(4)
C3 C4 H4 120.1
C5 C4 H4 120.1
C4 C5 C6 120.1(4)
C4 C5 H5 119.9
C6 C5 H5 119.9
C1 C6 C5 120.7(3)
C1 C6 H6 119.7
C5 C6 H6 119.7
O C C1 114.5(3)
O C HA 108.6
C1 C HA 108.6
O C HB 108.6
C1 C HB 108.6
HA C HB 107.6
CP O C 115.0(2)
OP CP O 125.0(2)
OP CP N1 124.5(2)
O CP N1 110.5(2)
CP N1 C1A 121.0(2)
CP N1 H1 119.5
C1A N1 H1 119.5
C1B C1A N1 121.3(2)
C1B C1A C1P 123.5(2)
N1 C1A C1P 114.2(2)
C1A C1B C1G1 121.8(3)
C1A C1B C1G2 123.7(3)
C1G1 C1B C1G2 114.4(3)
C1B C1G1 H1G1 109.5
C1B C1G1 H1G2 109.5
H1G1 C1G1 H1G2 109.5
C1B C1G1 H1G3 109.5
H1G1 C1G1 H1G3 109.5
H1G2 C1G1 H1G3 109.5
C1B C1G2 H1G4 109.5
C1B C1G2 H1G5 109.5
H1G4 C1G2 H1G5 109.5
C1B C1G2 H1G6 109.5
H1G4 C1G2 H1G6 109.5
H1G5 C1G2 H1G6 109.5
O1P C1P N2 122.6(3)
O1P C1P C1A 121.0(2)
N2 C1P C1A 116.4(2)
C1P N2 C2A 122.1(2)
C1P N2 H2A 118.9
C2A N2 H2A 118.9
N2 C2A C2P 108.2(2)
N2 C2A C2B 112.3(2)
C2P C2A C2B 112.0(2)
N2 C2A H2A1 108.1
C2P C2A H2A1 108.1
C2B C2A H2A1 108.1
C2G C2B C2A 114.4(2)
C2G C2B H2B1 108.6
C2A C2B H2B1 108.6
C2G C2B H2B2 108.6
C2A C2B H2B2 108.6
H2B1 C2B H2B2 107.6
C2D1 C2G C2D2 105.6(3)
C2D1 C2G C2B 125.7(3)
C2D2 C2G C2B 128.6(3)
N2E1 C2D1 C2G 110.5(3)
N2E1 C2D1 H2D1 124.7
C2G C2D1 H2D1 124.7
C2D1 N2E1 C2E2 109.2(3)
C2D1 N2E1 H2E1 125.4
C2E2 N2E1 H2E1 125.4
N2E1 C2E2 C2Z2 130.2(3)
N2E1 C2E2 C2D2 107.4(3)
C2Z2 C2E2 C2D2 122.2(3)
C2E3 C2D2 C2E2 119.0(3)
C2E3 C2D2 C2G 133.8(3)
C2E2 C2D2 C2G 107.2(3)
C2H2 C2Z2 C2E2 117.4(3)
C2H2 C2Z2 H2Z2 121.3
C2E2 C2Z2 H2Z2 121.3
C2Z2 C2H2 C2Z3 121.7(3)
C2Z2 C2H2 H2H2 119.1
C2Z3 C2H2 H2H2 119.1
C2E3 C2Z3 C2H2 120.5(4)
C2E3 C2Z3 H2Z3 119.7
C2H2 C2Z3 H2Z3 119.7
C2Z3 C2E3 C2D2 119.1(3)
C2Z3 C2E3 H2E3 120.4
C2D2 C2E3 H2E3 120.4
O2P C2P O3T 124.6(3)
O2P C2P C2A 125.4(3)
O3T C2P C2A 110.0(3)
C2P O3T C3T 115.7(4)
O3T C3T H3T1 109.5
O3T C3T H3T2 109.5
H3T1 C3T H3T2 109.5
O3T C3T H3T3 109.5
H3T1 C3T H3T3 109.5
H3T2 C3T H3T3 109.5

loop_
_geom_bond_atom_site_label_1
_geom_bond_atom_site_label_2
_geom_bond_site_symmetry_2
_geom_bond_distance
_geom_bond_publ_flag
C1 C6 . 1.380(5) ?
C1 C2 . 1.395(4) ?
C1 C . 1.502(4) ?
C2 C3 . 1.369(5) ?
C2 H2 . .93 ?
C3 C4 . 1.369(6) ?
C3 H3 . .93 ?
C4 C5 . 1.380(5) ?
C4 H4 . .93 ?
C5 C6 . 1.381(5) ?
C5 H5 . .93 ?
C6 H6 . .93 ?
C O . 1.446(3) ?
C HA . .97 ?
C HB . .97 ?
O CP . 1.347(3) ?
CP OP . 1.214(3) ?
CP N1 . 1.357(3) ?
N1 C1A . 1.411(3) ?
N1 H1 . .86 ?
C1A C1B . 1.339(3) ?
C1A C1P . 1.494(3) ?
C1B C1G1 . 1.495(4) ?
C1B C1G2 . 1.499(4) ?
C1G1 H1G1 . .96 ?
C1G1 H1G2 . .96 ?
C1G1 H1G3 . .96 ?
C1G2 H1G4 . .96 ?
C1G2 H1G5 . .96 ?
C1G2 H1G6 . .96 ?
C1P O1P . 1.229(3) ?
C1P N2 . 1.351(3) ?
N2 C2A . 1.445(4) ?
N2 H2A . .86 ?
C2A C2P . 1.520(4) ?
C2A C2B . 1.540(4) ?
C2A H2A1 . .98 ?
C2B C2G . 1.487(4) ?
C2B H2B1 . .97 ?
C2B H2B2 . .97 ?
C2G C2D1 . 1.373(5) ?
C2G C2D2 . 1.447(4) ?
C2D1 N2E1 . 1.368(4) ?
C2D1 H2D1 . .93 ?
N2E1 C2E2 . 1.373(4) ?
N2E1 H2E1 . .86 ?
C2E2 C2Z2 . 1.391(4) ?
C2E2 C2D2 . 1.412(4) ?
C2D2 C2E3 . 1.391(4) ?
C2Z2 C2H2 . 1.371(6) ?
C2Z2 H2Z2 . .93 ?
C2H2 C2Z3 . 1.405(6) ?
C2H2 H2H2 . .93 ?
C2Z3 C2E3 . 1.384(4) ?
C2Z3 H2Z3 . .93 ?
C2E3 H2E3 . .93 ?
C2P O2P . 1.191(5) ?
C2P O3T . 1.333(4) ?
O3T C3T . 1.449(4) ?
C3T H3T1 . .96 ?
C3T H3T2 . .96 ?
C3T H3T3 . .96 ?

loop_
_geom_torsion_atom_site_label_1
_geom_torsion_atom_site_label_2
_geom_torsion_atom_site_label_3
_geom_torsion_atom_site_label_4
_geom_torsion
C6 C1 C2 C3 -.6(5)
C C1 C2 C3 178.0(3)
C1 C2 C3 C4 .2(5)
C2 C3 C4 C5 .7(6)
C3 C4 C5 C6 -1.1(5)
C2 C1 C6 C5 .2(4)
C C1 C6 C5 -178.3(3)
C4 C5 C6 C1 .6(5)
C6 C1 C O -7.9(4)
C2 C1 C O 173.6(2)
C1 C O CP -85.5(3)
C O CP OP 12.5(4)
C O CP N1 -166.4(2)
OP CP N1 C1A -8.6(4)
O CP N1 C1A 170.4(2)
CP N1 C1A C1B 147.4(3)
CP N1 C1A C1P -44.2(3)
N1 C1A C1B C1G1 -6.6(4)
C1P C1A C1B C1G1 -173.9(2)
N1 C1A C1B C1G2 170.1(3)
C1P C1A C1B C1G2 2.8(4)
C1B C1A C1P O1P 121.8(3)
N1 C1A C1P O1P -46.4(3)
C1B C1A C1P N2 -56.0(3)
N1 C1A C1P N2 135.9(2)
O1P C1P N2 C2A -4.5(4)
C1A C1P N2 C2A 173.1(2)
C1P N2 C2A C2P -141.6(2)
C1P N2 C2A C2B 94.3(3)
N2 C2A C2B C2G 55.7(3)
C2P C2A C2B C2G -66.3(3)
C2A C2B C2G C2D1 -89.7(3)
C2A C2B C2G C2D2 93.8(3)
C2D2 C2G C2D1 N2E1 -.4(3)
C2B C2G C2D1 N2E1 -177.5(3)
C2G C2D1 N2E1 C2E2 .9(3)
C2D1 N2E1 C2E2 C2Z2 175.6(3)
C2D1 N2E1 C2E2 C2D2 -1.1(3)
N2E1 C2E2 C2D2 C2E3 179.6(2)
C2Z2 C2E2 C2D2 C2E3 2.6(4)
N2E1 C2E2 C2D2 C2G .8(3)
C2Z2 C2E2 C2D2 C2G -176.1(3)
C2D1 C2G C2D2 C2E3 -178.8(3)
C2B C2G C2D2 C2E3 -1.8(5)
C2D1 C2G C2D2 C2E2 -.3(3)
C2B C2G C2D2 C2E2 176.7(3)
N2E1 C2E2 C2Z2 C2H2 -177.9(3)
C2D2 C2E2 C2Z2 C2H2 -1.7(4)
C2E2 C2Z2 C2H2 C2Z3 .3(5)
C2Z2 C2H2 C2Z3 C2E3 .1(5)
C2H2 C2Z3 C2E3 C2D2 .9(5)
C2E2 C2D2 C2E3 C2Z3 -2.1(4)
C2G C2D2 C2E3 C2Z3 176.2(3)
N2 C2A C2P O2P -13.0(4)
C2B C2A C2P O2P 111.3(4)
N2 C2A C2P O3T 168.0(2)
C2B C2A C2P O3T -67.8(3)
O2P C2P O3T C3T -1.6(5)
C2A C2P O3T C3T 177.4(3)

loop_
_cod_related_entry_id
_cod_related_entry_database
_cod_related_entry_code
1 ChemSpider 21182017
